data_4506133
loop_
_publ_author_name
'Walsh, Rosa D.'
'Smith, Jessica M.'
'Hanks, Timothy W.'
'Pennington, William T.'

_publ_section_title
;
 Computational and Crystallographic Studies of Pseudo-Polyhalides
;
_journal_issue 6
_journal_name_full 'Crystal Growth &amp; Design'
_journal_page_first 2759
_journal_paper_doi 10.1021/cg201231t
_journal_volume 12
_journal_year 2012
_chemical_formula_sum 'C27 H52 I7 K O14'
_chemical_formula_weight 1528.09
_chemical_name_systematic
; 
 ? 
;
_space_group_IT_number 191
_symmetry_space_group_name_Hall '-P 6 2'
_symmetry_space_group_name_H-M 'P 6/m m m'
_atom_sites_solution_hydrogens geom
_atom_sites_solution_primary direct
_atom_sites_solution_secondary difmap
_audit_creation_method SHELXL-97
_cell_angle_alpha 90.00
_cell_angle_beta 90.00
_cell_angle_gamma 120.00
_cell_formula_units_Z 2
_cell_length_a 14.643(5)
_cell_length_b 14.643(5)
_cell_length_c 8.933(3)
_cell_measurement_temperature 293(2)
_cell_volume 1658.8(10)
_computing_structure_refinement 'SHELXL-97 (Sheldrick, 1997)'
_computing_structure_solution 'SHELXS-97 (Sheldrick, 1990)'
_diffrn_ambient_temperature 293(2)
_diffrn_measured_fraction_theta_full 0.997
_diffrn_measured_fraction_theta_max 0.997
_diffrn_radiation_monochromator graphite
_diffrn_radiation_source 'fine-focus sealed tube'
_diffrn_radiation_type MoK\a
_diffrn_radiation_wavelength 0.71073
_diffrn_reflns_av_R_equivalents 0.0368
_diffrn_reflns_av_sigmaI/netI 0.0112
_diffrn_reflns_limit_h_max 18
_diffrn_reflns_limit_h_min -17
_diffrn_reflns_limit_k_max 18
_diffrn_reflns_limit_k_min -18
_diffrn_reflns_limit_l_max 10
_diffrn_reflns_limit_l_min -11
_diffrn_reflns_number 15942
_diffrn_reflns_theta_full 26.38
_diffrn_reflns_theta_max 26.38
_diffrn_reflns_theta_min 2.78
_exptl_absorpt_coefficient_mu 6.747
_exptl_crystal_density_diffrn 3.059
_exptl_crystal_density_method 'not measured'
_exptl_crystal_F_000 1432
_refine_diff_density_max 1.924
_refine_diff_density_min -1.514
_refine_diff_density_rms 0.388
_refine_ls_extinction_method none
_refine_ls_goodness_of_fit_ref 1.049
_refine_ls_hydrogen_treatment mixed
_refine_ls_matrix_type full
_refine_ls_number_parameters 18
_refine_ls_number_reflns 726
_refine_ls_number_restraints 0
_refine_ls_restrained_S_all 1.049
_refine_ls_R_factor_all 0.1175
_refine_ls_R_factor_gt 0.1175
_refine_ls_shift/su_max 0.006
_refine_ls_shift/su_mean 0.001
_refine_ls_structure_factor_coef Fsqd
_refine_ls_weighting_details 'calc w=1/[\s^2^(Fo^2^)+(0.0100P)^2^+240.0000P] where P=(Fo^2^+2Fc^2^)/3'
_refine_ls_weighting_scheme calc
_refine_ls_wR_factor_gt 0.2548
_refine_ls_wR_factor_ref 0.2548
_reflns_number_gt 726
_reflns_number_total 726
_reflns_threshold_expression >2sigma(I)
_cod_data_source_file cg201231t_si_001.cif
_cod_data_source_block cd0287a
_cod_database_code 4506133

loop_
_symmetry_equiv_pos_as_xyz
'x, y, z'
'-y, x-y, z'
'-x+y, -x, z'
'-x, -y, z'
'y, -x+y, z'
'x-y, x, z'
'y, x, -z'
'x-y, -y, -z'
'-x, -x+y, -z'
'-y, -x, -z'
'-x+y, y, -z'
'x, x-y, -z'
'-x, -y, -z'
'y, -x+y, -z'
'x-y, x, -z'
'x, y, -z'
'-y, x-y, -z'
'-x+y, -x, -z'
'-y, -x, z'
'-x+y, y, z'
'x, x-y, z'
'y, x, z'
'x-y, -y, z'
'-x, -x+y, z'

loop_
_atom_site_label
_atom_site_type_symbol
_atom_site_fract_x
_atom_site_fract_y
_atom_site_fract_z
_atom_site_U_iso_or_equiv
_atom_site_adp_type
_atom_site_occupancy
_atom_site_symmetry_multiplicity
_atom_site_calc_flag
_atom_site_refinement_flags
I1 I 0.6667 0.3333 0.5000 0.0644(17) Uani 1 12 d S
I2 I 0.42956(10) 0.8591(2) 0.7988(3) 0.0746(10) Uani 1 2 d S
C1 C 0.470(4) 0.940(9) 1.0000 0.07(3) Uiso 0.50 4 d SP
C1A C 0.5000 0.5000 1.061(9) 0.042(19) Uiso 0.50 4 d SP
K1 K 1.0000 0.0000 1.0000 0.105(14) Uani 1 24 d S
K2 K 1.0000 0.0000 0.5000 0.22(14) Uiso 0.25 24 d SP
O1 O 1.227(8) 0.0000 1.0000 0.13(4) Uiso 0.50 4 d SP

loop_
_atom_site_aniso_label
_atom_site_aniso_U_11
_atom_site_aniso_U_22
_atom_site_aniso_U_33
_atom_site_aniso_U_23
_atom_site_aniso_U_13
_atom_site_aniso_U_12
I1 0.078(3) 0.078(3) 0.037(2) 0.000 0.000 0.0392(13)
I2 0.0736(14) 0.0544(14) 0.0895(18) -0.0167(15) -0.0084(7) 0.0272(7)
K1 0.092(18) 0.092(18) 0.13(4) 0.000 0.000 0.046(9)

loop_
_atom_type_symbol
_atom_type_description
_atom_type_scat_dispersion_real
_atom_type_scat_dispersion_imag
_atom_type_scat_source
C C 0.0033 0.0016 'International Tables Vol C Tables 4.2.6.8 and 6.1.1.4'
H H 0.0000 0.0000 'International Tables Vol C Tables 4.2.6.8 and 6.1.1.4'
O O 0.0106 0.0060 'International Tables Vol C Tables 4.2.6.8 and 6.1.1.4'
K K 0.2009 0.2494 'International Tables Vol C Tables 4.2.6.8 and 6.1.1.4'
I I -0.4742 1.8119 'International Tables Vol C Tables 4.2.6.8 and 6.1.1.4'

loop_
_geom_angle_atom_site_label_1
_geom_angle_atom_site_label_2
_geom_angle_atom_site_label_3
_geom_angle
_geom_angle_site_symmetry_1
_geom_angle_site_symmetry_3
C1 I2 C1A 25(3) . 14_567
C1A C1 C1A 71(10) 2_665 14_567
C1A C1 C1 36(7) 2_665 13_677
C1A C1 C1 36(7) 14_567 13_677
C1A C1 I2 155(9) 2_665 .
C1A C1 I2 84(5) 14_567 .
C1 C1 I2 120(3) 13_677 .
C1A C1 I2 84(5) 2_665 16_557
C1A C1 I2 155(9) 14_567 16_557
C1 C1 I2 120(3) 13_677 16_557
I2 C1 I2 121(5) . 16_557
C1 C1A C1 109(10) 15_657 3_565
C1 C1A C1A 54(7) 15_657 13_667
C1 C1A C1A 54(7) 3_565 13_667
C1 C1A I2 71(5) 15_657 15_657
C1 C1A I2 179(8) 3_565 15_657
C1A C1A I2 125.0(17) 13_667 15_657
C1 C1A I2 179(8) 15_657 18_567
C1 C1A I2 71(5) 3_565 18_567
C1A C1A I2 125.0(17) 13_667 18_567
I2 C1A I2 110(3) 15_657 18_567
O1 K1 O1 180(7) 15_547 3_765
O1 K1 O1 60.000(7) 15_547 .
O1 K1 O1 120.000(8) 3_765 .
O1 K1 O1 120.000(5) 15_547 14_667
O1 K1 O1 60.000(5) 3_765 14_667
O1 K1 O1 60.000(5) . 14_667
O1 K1 O1 120.000(8) 15_547 13_757
O1 K1 O1 60.000(8) 3_765 13_757
O1 K1 O1 180.000(7) . 13_757
O1 K1 O1 120.000(7) 14_667 13_757
O1 K1 O1 60.000(5) 15_547 2_645
O1 K1 O1 120.000(9) 3_765 2_645
O1 K1 O1 120.00(2) . 2_645
O1 K1 O1 180.00(2) 14_667 2_645
O1 K1 O1 60.000(8) 13_757 2_645
O1 K1 K2 90.000(6) 15_547 .
O1 K1 K2 90.000(6) 3_765 .
O1 K1 K2 90.000(1) . .
O1 K1 K2 90.000(1) 14_667 .
O1 K1 K2 90.000(1) 13_757 .
O1 K1 K2 90.000(1) 2_645 .
O1 K1 K2 90.000(6) 15_547 1_556
O1 K1 K2 90.000(6) 3_765 1_556
O1 K1 K2 90.000(1) . 1_556
O1 K1 K2 90.000(1) 14_667 1_556
O1 K1 K2 90.000(1) 13_757 1_556
O1 K1 K2 90.000(1) 2_645 1_556
K2 K1 K2 180.0 . 1_556
K1 K2 K1 180.0 1_554 .

loop_
_geom_bond_atom_site_label_1
_geom_bond_atom_site_label_2
_geom_bond_distance
_geom_bond_site_symmetry_2
I2 C1 2.07(6) .
I2 C1A 2.18(5) 14_567
C1 C1A 0.94(9) 2_665
C1 C1A 0.94(9) 14_567
C1 C1 1.5(2) 13_677
C1 I2 2.07(6) 16_557
C1A C1 0.94(9) 15_657
C1A C1 0.94(9) 3_565
C1A C1A 1.09(16) 13_667
C1A I2 2.18(5) 15_657
C1A I2 2.18(5) 18_567
K1 O1 3.33(11) 15_547
K1 O1 3.33(11) 3_765
K1 O1 3.33(11) .
K1 O1 3.33(11) 14_667
K1 O1 3.33(11) 13_757
K1 O1 3.33(11) 2_645
K1 K2 4.4665(15) .
K1 K2 4.4665(15) 1_556
K2 K1 4.4665(15) 1_554
